data_7228161
loop_
_publ_author_name
'H\"ubscher, J\"org'
'Seichter, Wilhelm'
'Weber, Edwin'

_publ_section_title
;
 Intermolecular contacts in the crystal structures of specifically varied
 halogen and protonic group substituted azines
;
_journal_name_full CrystEngComm
_journal_paper_doi 10.1039/C7CE00548B
_journal_year 2017
_chemical_formula_moiety 'C4 H3 Cl N2 O'
_chemical_formula_sum 'C4 H3 Cl N2 O'
_chemical_formula_weight 130.53
_chemical_name_systematic
;
 ?
;
_space_group_crystal_system monoclinic
_space_group_IT_number 14
_space_group_name_Hall '-P 2yn'
_space_group_name_H-M_alt 'P 1 21/n 1'
_symmetry_space_group_name_Hall '-P 2yn'
_symmetry_space_group_name_H-M 'P 1 21/n 1'
_atom_sites_solution_hydrogens mixed
_audit_creation_method SHELXL-2013
_audit_update_record
;
2017-03-16 deposited with the CCDC.
2017-05-02 downloaded from the CCDC.
;
_cell_angle_alpha 90
_cell_angle_beta 96.020(2)
_cell_angle_gamma 90
_cell_formula_units_Z 4
_cell_length_a 4.1254(1)
_cell_length_b 10.6052(3)
_cell_length_c 11.9696(3)
_cell_measurement_reflns_used 5462
_cell_measurement_temperature 153(2)
_cell_measurement_theta_max 30.49
_cell_measurement_theta_min 2.57
_cell_volume 520.79(2)
_computing_cell_refinement 'SAINT-NT (Sheldrick, 2008)'
_computing_data_collection 'Kappa APEX 2 (Bruker-AXS)'
_computing_data_reduction SAINT
_computing_molecular_graphics 'ORTEP-3 (Farrugia)'
_computing_publication_material SHELXTL
_computing_structure_refinement 'SHELXL-2015 (Sheldrick, 2015)'
_computing_structure_solution 'SHELXS-97 (Sheldrick, 2008)'
_diffrn_ambient_temperature 153(2)
_diffrn_measured_fraction_theta_full 1.000
_diffrn_measured_fraction_theta_max 1.000
_diffrn_measurement_device_type 'CCD area detector'
_diffrn_measurement_method 'phi and omega scans'
_diffrn_radiation_type MoK\a
_diffrn_radiation_wavelength 0.71073
_diffrn_reflns_av_R_equivalents 0.0200
_diffrn_reflns_av_unetI/netI 0.0135
_diffrn_reflns_Laue_measured_fraction_full 1.000
_diffrn_reflns_Laue_measured_fraction_max 1.000
_diffrn_reflns_limit_h_max 5
_diffrn_reflns_limit_h_min -5
_diffrn_reflns_limit_k_max 14
_diffrn_reflns_limit_k_min -14
_diffrn_reflns_limit_l_max 16
_diffrn_reflns_limit_l_min -16
_diffrn_reflns_number 10674
_diffrn_reflns_point_group_measured_fraction_full 1.000
_diffrn_reflns_point_group_measured_fraction_max 1.000
_diffrn_reflns_theta_full 25.242
_diffrn_reflns_theta_max 30.098
_diffrn_reflns_theta_min 2.572
_exptl_absorpt_coefficient_mu 0.613
_exptl_absorpt_correction_T_max 0.9191
_exptl_absorpt_correction_T_min 0.7617
_exptl_absorpt_correction_type multi-scan
_exptl_absorpt_process_details 'SADABS (Bruker, 2008)'
_exptl_crystal_colour colourless
_exptl_crystal_density_diffrn 1.665
_exptl_crystal_description irregulat
_exptl_crystal_F_000 264
_exptl_crystal_size_max 0.470
_exptl_crystal_size_mid 0.260
_exptl_crystal_size_min 0.140
_refine_diff_density_max 0.356
_refine_diff_density_min -0.347
_refine_diff_density_rms 0.047
_refine_ls_extinction_method none
_refine_ls_goodness_of_fit_ref 1.032
_refine_ls_hydrogen_treatment mixed
_refine_ls_matrix_type full
_refine_ls_number_parameters 77
_refine_ls_number_reflns 1530
_refine_ls_number_restraints 0
_refine_ls_restrained_S_all 1.032
_refine_ls_R_factor_all 0.0316
_refine_ls_R_factor_gt 0.0268
_refine_ls_shift/su_max 0.000
_refine_ls_shift/su_mean 0.000
_refine_ls_structure_factor_coef Fsqd
_refine_ls_weighting_details 'w=1/[\s^2^(Fo^2^)+(0.0426P)^2^+0.1473P] where P=(Fo^2^+2Fc^2^)/3'
_refine_ls_weighting_scheme calc
_refine_ls_wR_factor_gt 0.0739
_refine_ls_wR_factor_ref 0.0772
_reflns_Friedel_coverage 0.000
_reflns_number_gt 1359
_reflns_number_total 1530
_reflns_threshold_expression 'I > 2\s(I)'
_cod_data_source_file c7ce00548b2.cif
_cod_data_source_block August1new
_cod_database_code 7228161
_shelx_space_group_comment
;
The symmetry employed for this shelxl refinement is uniquely defined
by the following loop, which should always be used as a source of
symmetry information in preference to the above space-group names.
They are only intended as comments.
;
_shelx_estimated_absorpt_t_min 0.762
_shelx_estimated_absorpt_t_max 0.919
_shelxl_version_number 2013-4

loop_
_space_group_symop_operation_xyz
'x, y, z'
'-x+1/2, y+1/2, -z+1/2'
'-x, -y, -z'
'x-1/2, -y-1/2, z-1/2'

loop_
_atom_site_label
_atom_site_type_symbol
_atom_site_fract_x
_atom_site_fract_y
_atom_site_fract_z
_atom_site_U_iso_or_equiv
_atom_site_adp_type
_atom_site_occupancy
_atom_site_site_symmetry_order
_atom_site_calc_flag
_atom_site_refinement_flags_posn
_atom_site_refinement_flags_adp
Cl1 Cl 0.11411(7) 0.40732(3) 0.11880(2) 0.03409(11) Uani 1 1 d . .
O1 O 1.0466(2) 0.33497(8) 0.49926(7) 0.02954(19) Uani 1 1 d . .
N2 N 0.7028(2) 0.45532(9) 0.38441(8) 0.02439(19) Uani 1 1 d . .
H2A H 0.777(4) 0.5243(16) 0.4229(14) 0.039(4) Uiso 1 1 d . .
N1 N 0.4819(2) 0.47729(9) 0.29441(8) 0.0251(2) Uani 1 1 d . .
C1 C 0.3876(3) 0.37952(11) 0.23559(9) 0.0245(2) Uani 1 1 d . .
C2 C 0.4945(3) 0.25379(11) 0.25968(9) 0.0270(2) Uani 1 1 d . .
H2 H 0.4148 0.1852 0.2136 0.032 Uiso 1 1 calc R U
C3 C 0.7136(3) 0.23549(10) 0.35050(9) 0.0270(2) Uani 1 1 d . .
H3 H 0.7870 0.1527 0.3701 0.032 Uiso 1 1 calc R U
C4 C 0.8357(3) 0.34170(10) 0.41766(9) 0.0238(2) Uani 1 1 d . .

loop_
_atom_site_aniso_label
_atom_site_aniso_U_11
_atom_site_aniso_U_22
_atom_site_aniso_U_33
_atom_site_aniso_U_23
_atom_site_aniso_U_13
_atom_site_aniso_U_12
Cl1 0.03419(17) 0.03949(19) 0.02715(16) -0.00128(11) -0.00359(11) 0.00603(11)
O1 0.0380(5) 0.0217(4) 0.0271(4) -0.0007(3) -0.0054(3) -0.0014(3)
N2 0.0288(5) 0.0186(4) 0.0252(4) -0.0017(3) 0.0004(4) -0.0014(3)
N1 0.0266(4) 0.0230(4) 0.0256(4) 0.0008(3) 0.0030(3) 0.0008(3)
C1 0.0254(5) 0.0258(5) 0.0226(5) 0.0000(4) 0.0039(4) 0.0008(4)
C2 0.0343(6) 0.0223(5) 0.0243(5) -0.0033(4) 0.0023(4) -0.0029(4)
C3 0.0370(6) 0.0184(5) 0.0253(5) -0.0015(4) 0.0013(4) -0.0008(4)
C4 0.0295(5) 0.0191(5) 0.0229(5) -0.0004(4) 0.0037(4) -0.0028(4)

loop_
_atom_type_symbol
_atom_type_description
_atom_type_scat_dispersion_real
_atom_type_scat_dispersion_imag
_atom_type_scat_source
C C 0.0033 0.0016 'International Tables Vol C Tables 4.2.6.8 and 6.1.1.4'
H H 0.0000 0.0000 'International Tables Vol C Tables 4.2.6.8 and 6.1.1.4'
N N 0.0061 0.0033 'International Tables Vol C Tables 4.2.6.8 and 6.1.1.4'
Cl Cl 0.1484 0.1585 'International Tables Vol C Tables 4.2.6.8 and 6.1.1.4'
O O 0.0106 0.0060 'International Tables Vol C Tables 4.2.6.8 and 6.1.1.4'

loop_
_geom_angle_atom_site_label_1
_geom_angle_atom_site_label_2
_geom_angle_atom_site_label_3
_geom_angle
N1 N2 C4 126.79(10)
N1 N2 H2A 115.6(11)
C4 N2 H2A 117.5(11)
C1 N1 N2 115.75(10)
N1 C1 C2 124.93(10)
N1 C1 Cl1 116.00(9)
C2 C1 Cl1 119.06(9)
C3 C2 C1 117.62(10)
C3 C2 H2 121.2
C1 C2 H2 121.2
C2 C3 C4 120.02(10)
C2 C3 H3 120.0
C4 C3 H3 120.0
O1 C4 N2 120.49(10)
O1 C4 C3 124.67(10)
N2 C4 C3 114.83(10)

loop_
_geom_bond_atom_site_label_1
_geom_bond_atom_site_label_2
_geom_bond_distance
Cl1 C1 1.7272(11)
O1 C4 1.2399(14)
N2 N1 1.3562(13)
N2 C4 1.3658(14)
N2 H2A 0.901(17)
N1 C1 1.2902(15)
C1 C2 1.4243(16)
C2 C3 1.3528(16)
C2 H2 0.9500
C3 C4 1.4436(15)
C3 H3 0.9500

loop_
_geom_hbond_atom_site_label_D
_geom_hbond_atom_site_label_H
_geom_hbond_atom_site_label_A
_geom_hbond_distance_DH
_geom_hbond_distance_HA
_geom_hbond_distance_DA
_geom_hbond_angle_DHA
_geom_hbond_site_symmetry_A
N2 H2A O1 0.901(17) 1.866(17) 2.7663(12) 177.0(16) 3_766

loop_
_geom_torsion_atom_site_label_1
_geom_torsion_atom_site_label_2
_geom_torsion_atom_site_label_3
_geom_torsion_atom_site_label_4
_geom_torsion
C4 N2 N1 C1 0.73(16)
N2 N1 C1 C2 0.95(16)
N2 N1 C1 Cl1 -178.42(7)
N1 C1 C2 C3 -0.61(18)
Cl1 C1 C2 C3 178.74(9)
C1 C2 C3 C4 -1.30(17)
N1 N2 C4 O1 176.97(10)
N1 N2 C4 C3 -2.47(16)
C2 C3 C4 O1 -176.75(11)
C2 C3 C4 N2 2.66(16)
